data_2016126
loop_
_publ_author_name
'S. Athimoolam'
'S. Natarajan'

_publ_section_title
;
 4-Carboxyanilinium (2<i>R</i>,3<i>R</i>)-tartrate and a
 redetermination of the \a-polymorph of 4-aminobenzoic acid
;
_journal_coeditor_code AV3090
_journal_issue 9
_journal_name_full 'Acta Crystallographica Section C'
_journal_page_first o514
_journal_page_last o517
_journal_paper_doi 10.1107/S0108270107022469
_journal_volume 63
_journal_year 2007
_chemical_formula_iupac 'C7 H8 N O2 + , C4 H5 O6 -'
_chemical_formula_moiety 'C7 H8 N O2 + , C4 H5 O6 -'
_chemical_formula_sum 'C11 H13 N O8'
_chemical_formula_weight 287.22
_chemical_name_common 'p-carboxylphenylammonium (2R,3R)-tartrate'
_chemical_name_systematic
;
4-Carboxyanilinium (2R,3R)-tartrate
;
_space_group_IT_number 4
_symmetry_cell_setting monoclinic
_symmetry_space_group_name_Hall 'P 2yb'
_symmetry_space_group_name_H-M 'P 1 21 1'
_atom_sites_solution_hydrogens geom
_atom_sites_solution_primary direct
_atom_sites_solution_secondary difmap
_audit_creation_method SHELXTL/PC
_cell_angle_alpha 90.00
_cell_angle_beta 107.89(4)
_cell_angle_gamma 90.00
_cell_formula_units_Z 4
_cell_length_a 6.021(4)
_cell_length_b 28.789(11)
_cell_length_c 7.426(5)
_cell_measurement_reflns_used 25
_cell_measurement_temperature 293(2)
_cell_measurement_theta_max 13.78
_cell_measurement_theta_min 10.34
_cell_volume 1225.0(13)
_computing_cell_refinement 'CAD-4 EXPRESS'
_computing_data_collection 'CAD-4 EXPRESS (Enraf--Nonius, 1994)'
_computing_data_reduction 'XCAD4 (Harms & Wocadlo, 1995)'
_computing_molecular_graphics
;
ORTEP-3 (Farrugia, 1997),
Mercury (Version 1.4.1; Macrae <i>et al.</i>,  2006 ) and PLATON (Spek,
2003)
;
_computing_publication_material SHELXTL/PC
_computing_structure_refinement SHELXTL/PC
_computing_structure_solution 'SHELXTL/PC (Bruker, 2000)'
_diffrn_ambient_temperature 293(2)
_diffrn_measured_fraction_theta_full 0.996
_diffrn_measured_fraction_theta_max 0.996
_diffrn_measurement_device_type 'Nonius MACH-3 sealed-tube'
_diffrn_measurement_method \w/2\q
_diffrn_radiation_monochromator graphite
_diffrn_radiation_source 'fine-focus sealed tube'
_diffrn_radiation_type MoK\a
_diffrn_radiation_wavelength 0.71073
_diffrn_reflns_av_R_equivalents 0.0912
_diffrn_reflns_av_sigmaI/netI 0.0466
_diffrn_reflns_limit_h_max 7
_diffrn_reflns_limit_h_min 0
_diffrn_reflns_limit_k_max 36
_diffrn_reflns_limit_k_min -1
_diffrn_reflns_limit_l_max 9
_diffrn_reflns_limit_l_min -9
_diffrn_reflns_number 3083
_diffrn_reflns_theta_full 27.00
_diffrn_reflns_theta_max 27.00
_diffrn_reflns_theta_min 2.83
_diffrn_standards_decay_% 0
_diffrn_standards_interval_time 60
_diffrn_standards_number 3
_exptl_absorpt_coefficient_mu 0.135
_exptl_absorpt_correction_T_max 0.9813
_exptl_absorpt_correction_T_min 0.9303
_exptl_absorpt_correction_type psi-scan
_exptl_absorpt_process_details '(North <i>et al.</i>,  1968)'
_exptl_crystal_colour 'light pink'
_exptl_crystal_density_diffrn 1.557
_exptl_crystal_density_meas 1.54(2)
_exptl_crystal_density_method
;
flotation using a liquid mixture of xylene and carbon tetrachloride
;
_exptl_crystal_description needle
_exptl_crystal_F_000 600
_exptl_crystal_size_max 0.22
_exptl_crystal_size_mid 0.15
_exptl_crystal_size_min 0.13
_refine_diff_density_max 0.289
_refine_diff_density_min -0.285
_refine_ls_abs_structure_details 'Flack H D (1983), Acta Cryst. A39, 876-881'
_refine_ls_abs_structure_Flack 10(10)
_refine_ls_extinction_method none
_refine_ls_goodness_of_fit_ref 1.079
_refine_ls_hydrogen_treatment mixed
_refine_ls_matrix_type full
_refine_ls_number_parameters 371
_refine_ls_number_reflns 2721
_refine_ls_number_restraints 1
_refine_ls_restrained_S_all 1.079
_refine_ls_R_factor_all 0.0699
_refine_ls_R_factor_gt 0.0391
_refine_ls_shift/su_max 0.000
_refine_ls_shift/su_mean 0.000
_refine_ls_structure_factor_coef Fsqd
_refine_ls_weighting_details 'calc w=1/[\s^2^(Fo^2^)+(0.0312P)^2^+0.9248P] where P=(Fo^2^+2Fc^2^)/3'
_refine_ls_weighting_scheme calc
_refine_ls_wR_factor_gt 0.0855
_refine_ls_wR_factor_ref 0.1059
_reflns_number_gt 2127
_reflns_number_total 2721
_reflns_threshold_expression I>2\s(I)
_cod_data_source_file av3090.cif
_cod_data_source_block I
_cod_original_cell_volume 1225.0(12)
_cod_original_sg_symbol_H-M 'P 21'
_cod_database_code 2016126
_cod_database_fobs_code 2016126

loop_
_symmetry_equiv_pos_as_xyz
'x, y, z'
'-x, y+1/2, -z'

loop_
_atom_site_type_symbol
_atom_site_label
_atom_site_fract_x
_atom_site_fract_y
_atom_site_fract_z
_atom_site_U_iso_or_equiv
_atom_site_adp_type
_atom_site_calc_flag
_atom_site_refinement_flags
_atom_site_occupancy
C C11 0.8226(8) 0.67323(16) 0.0080(6) 0.0378(10) Uani d . 1
C C111 0.8437(10) 0.72498(19) 0.0118(7) 0.0508(13) Uani d . 1
O O1A 0.6800(8) 0.75065(14) -0.0388(7) 0.0692(12) Uani d . 1
O O1B 1.0618(8) 0.73936(15) 0.0753(9) 0.0893(16) Uani d . 1
H H1B 1.0648 0.7678 0.0747 0.134 Uiso calc R 1
C C12 1.0157(8) 0.64471(17) 0.0696(7) 0.0460(12) Uani d . 1
H H12 1.1640 0.6577 0.1142 0.055 Uiso calc R 1
C C13 0.9896(8) 0.59720(16) 0.0654(7) 0.0410(11) Uani d . 1
H H13 1.1195 0.5780 0.1085 0.049 Uiso calc R 1
C C14 0.7689(7) 0.57829(15) -0.0034(5) 0.0288(9) Uani d . 1
N N14 0.7443(5) 0.52768(12) -0.0075(4) 0.0277(7) Uani d . 1
H H14A 0.5936 0.5202 -0.0447 0.042 Uiso calc R 1
H H14B 0.8124 0.5163 0.1077 0.042 Uiso calc R 1
H H14C 0.8121 0.5158 -0.0881 0.042 Uiso calc R 1
C C15 0.5741(8) 0.60591(18) -0.0649(7) 0.0435(11) Uani d . 1
H H15 0.4261 0.5928 -0.1095 0.052 Uiso calc R 1
C C16 0.6028(8) 0.65377(18) -0.0589(7) 0.0463(12) Uani d . 1
H H16 0.4727 0.6729 -0.1004 0.056 Uiso calc R 1
C C21 0.8070(10) 0.67979(17) 0.5080(7) 0.0469(13) Uani d . 1
C C211 0.8226(17) 0.6277(2) 0.5179(10) 0.080(2) Uani d . 1
O O2A 1.0033(14) 0.60777(19) 0.5926(9) 0.117(2) Uani d . 1
O O2B 0.6155(13) 0.60719(17) 0.4365(10) 0.110(2) Uani d . 1
H H2B 0.6352 0.5793 0.4260 0.165 Uiso calc R 1
C C22 0.5945(10) 0.70212(19) 0.4390(8) 0.0549(14) Uani d . 1
H H22 0.4576 0.6848 0.4003 0.066 Uiso calc R 1
C C23 0.5843(8) 0.75003(17) 0.4271(7) 0.0424(11) Uani d . 1
H H23 0.4417 0.7652 0.3799 0.051 Uiso calc R 1
C C24 0.7882(7) 0.77484(14) 0.4862(5) 0.0284(8) Uani d . 1
N N24 0.7733(6) 0.82591(13) 0.4695(5) 0.0318(8) Uani d . 1
H H24A 0.9151 0.8381 0.5174 0.048 Uiso calc R 1
H H24B 0.6804 0.8366 0.5328 0.048 Uiso calc R 1
H H24C 0.7155 0.8338 0.3481 0.048 Uiso calc R 1
C C25 1.0025(8) 0.75375(18) 0.5561(7) 0.0431(11) Uani d . 1
H H25 1.1393 0.7711 0.5948 0.052 Uiso calc R 1
C C26 1.0073(10) 0.70549(19) 0.5668(7) 0.0533(14) Uani d . 1
H H26 1.1498 0.6904 0.6149 0.064 Uiso calc R 1
C C1C 0.4047(6) 0.87001(14) -0.2336(5) 0.0248(8) Uani d . 1
O O2C 0.2639(5) 0.89617(12) -0.3507(4) 0.0420(8) Uani d . 1
O O1C 0.5479(5) 0.84367(11) -0.2691(4) 0.0385(7) Uani d . 1
C C2C 0.4042(6) 0.87210(15) -0.0270(5) 0.0273(8) Uani d . 1
H H2C 0.4698 0.9022 0.0249 0.033 Uiso calc R 1
O O3C 0.5475(5) 0.83688(12) 0.0836(4) 0.0389(8) Uani d . 1
H H3C 0.5871 0.8187 0.0140 0.058 Uiso calc R 1
C C3C 0.1568(6) 0.86891(15) -0.0099(5) 0.0265(8) Uani d . 1
H H3C1 0.0695 0.8972 -0.0605 0.032 Uiso calc R 1
O O4C 0.0436(5) 0.82991(12) -0.1144(4) 0.0415(8) Uani d . 1
H H4C -0.0956 0.8306 -0.1235 0.062 Uiso calc R 1
C C4C 0.1727(6) 0.86315(15) 0.1977(5) 0.0259(8) Uani d . 1
O O5C 0.1045(6) 0.82926(12) 0.2593(4) 0.0437(8) Uani d . 1
O O6C 0.2692(6) 0.89898(11) 0.2996(4) 0.0401(7) Uani d . 1
H H6C 0.2711 0.8950 0.4094 0.060 Uiso calc R 1
C C1D 0.1114(7) 0.49961(15) 0.7123(5) 0.0287(8) Uani d . 1
O O1D -0.0936(5) 0.49943(12) 0.7115(4) 0.0403(8) Uani d . 1
O O2D 0.2886(5) 0.49398(12) 0.8581(4) 0.0407(8) Uani d . 1
C C2D 0.1614(6) 0.50738(14) 0.5273(5) 0.0263(8) Uani d . 1
H H2D 0.2464 0.5367 0.5350 0.032 Uiso calc R 1
O O3D -0.0512(5) 0.51052(12) 0.3776(4) 0.0358(7) Uani d . 1
H H3D -0.1609 0.5058 0.4188 0.054 Uiso calc R 1
C C4D 0.3464(6) 0.48222(15) 0.2962(5) 0.0260(8) Uani d . 1
O O5D 0.4770(5) 0.51416(12) 0.2901(4) 0.0373(7) Uani d . 1
O O6D 0.2221(5) 0.45940(11) 0.1483(4) 0.0357(7) Uani d . 1
H H6D 0.2486 0.4694 0.0536 0.054 Uiso calc R 1
C C3D 0.3065(6) 0.46861(14) 0.4818(5) 0.0243(8) Uani d . 1
H H3D1 0.4580 0.4680 0.5806 0.029 Uiso calc R 1
O O4D 0.1992(5) 0.42501(10) 0.4784(4) 0.0321(6) Uani d . 1
H H4D 0.0613 0.4268 0.4153 0.048 Uiso calc R 1

loop_
_atom_site_aniso_label
_atom_site_aniso_U_11
_atom_site_aniso_U_22
_atom_site_aniso_U_33
_atom_site_aniso_U_12
_atom_site_aniso_U_13
_atom_site_aniso_U_23
C11 0.049(3) 0.032(2) 0.030(2) -0.003(2) 0.0094(19) 0.0020(18)
C111 0.066(3) 0.037(3) 0.045(3) -0.002(3) 0.010(2) 0.000(2)
O1A 0.076(3) 0.035(2) 0.085(3) 0.008(2) 0.009(2) 0.002(2)
O1B 0.073(3) 0.036(2) 0.136(5) -0.014(2) -0.002(3) -0.005(3)
C12 0.033(2) 0.038(3) 0.060(3) -0.008(2) 0.005(2) -0.005(2)
C13 0.033(2) 0.029(2) 0.057(3) 0.0022(18) 0.007(2) 0.001(2)
C14 0.029(2) 0.032(2) 0.0262(19) -0.0008(17) 0.0094(16) 0.0003(17)
N14 0.0288(16) 0.0290(19) 0.0263(16) -0.0020(14) 0.0099(13) -0.0007(14)
C15 0.030(2) 0.043(3) 0.053(3) 0.004(2) 0.006(2) 0.002(2)
C16 0.039(3) 0.040(3) 0.054(3) 0.010(2) 0.006(2) 0.002(2)
C21 0.080(4) 0.027(2) 0.039(3) 0.008(2) 0.025(3) 0.000(2)
C211 0.154(8) 0.035(3) 0.068(4) 0.015(4) 0.061(5) 0.000(3)
O2A 0.193(6) 0.052(3) 0.115(5) 0.061(4) 0.060(5) 0.022(3)
O2B 0.189(6) 0.033(3) 0.121(5) -0.025(3) 0.067(5) -0.014(3)
C22 0.063(3) 0.039(3) 0.059(3) -0.012(3) 0.014(3) -0.008(3)
C23 0.036(2) 0.035(3) 0.050(3) 0.006(2) 0.004(2) 0.002(2)
C24 0.037(2) 0.026(2) 0.0245(19) 0.0064(17) 0.0130(16) 0.0017(16)
N24 0.0393(18) 0.031(2) 0.0250(16) 0.0055(15) 0.0104(14) 0.0011(14)
C25 0.036(2) 0.043(3) 0.048(3) 0.008(2) 0.011(2) 0.006(2)
C26 0.061(3) 0.047(3) 0.050(3) 0.029(3) 0.016(3) 0.011(2)
C1C 0.0288(19) 0.027(2) 0.0198(17) -0.0007(16) 0.0096(15) -0.0008(16)
O2C 0.0476(18) 0.055(2) 0.0239(14) 0.0222(16) 0.0116(13) 0.0101(14)
O1C 0.0459(17) 0.046(2) 0.0281(15) 0.0163(15) 0.0176(13) 0.0044(13)
C2C 0.0279(18) 0.034(2) 0.0192(18) 0.0027(16) 0.0060(15) 0.0017(16)
O3C 0.0416(17) 0.050(2) 0.0236(14) 0.0220(15) 0.0082(12) 0.0063(13)
C3C 0.0233(18) 0.035(2) 0.0202(18) 0.0010(16) 0.0050(14) -0.0005(16)
O4C 0.0368(16) 0.053(2) 0.0310(15) -0.0126(15) 0.0054(13) -0.0137(15)
C4C 0.0219(17) 0.032(2) 0.0243(18) 0.0023(15) 0.0072(14) 0.0012(16)
O5C 0.0540(19) 0.046(2) 0.0343(16) -0.0158(16) 0.0181(14) 0.0005(15)
O6C 0.0602(19) 0.0387(19) 0.0249(14) -0.0137(15) 0.0182(14) -0.0078(13)
C1D 0.0321(19) 0.035(2) 0.0202(17) -0.0063(17) 0.0106(15) -0.0022(16)
O1D 0.0309(15) 0.063(2) 0.0306(15) -0.0045(15) 0.0143(12) -0.0056(15)
O2D 0.0332(15) 0.065(2) 0.0214(14) -0.0122(14) 0.0054(12) 0.0017(14)
C2D 0.0274(18) 0.031(2) 0.0214(17) -0.0021(16) 0.0084(14) 0.0001(16)
O3D 0.0274(13) 0.055(2) 0.0240(13) 0.0107(14) 0.0060(11) 0.0080(14)
C4D 0.0183(16) 0.036(2) 0.0242(18) 0.0034(16) 0.0066(14) -0.0001(16)
O5D 0.0311(14) 0.050(2) 0.0318(14) -0.0135(14) 0.0108(12) 0.0000(14)
O6D 0.0426(16) 0.0421(19) 0.0231(13) -0.0134(14) 0.0108(13) -0.0040(13)
C3D 0.0215(17) 0.028(2) 0.0208(16) 0.0019(15) 0.0027(14) 0.0023(15)
O4D 0.0324(14) 0.0290(16) 0.0326(15) -0.0009(12) 0.0067(12) 0.0045(12)

loop_
_atom_type_symbol
_atom_type_description
_atom_type_scat_dispersion_real
_atom_type_scat_dispersion_imag
_atom_type_scat_source
C C 0.0033 0.0000 'International Tables Vol C Tables 4.2.6.8 and 6.1.1.4'
H H 0.0000 0.0000 'International Tables Vol C Tables 4.2.6.8 and 6.1.1.4'
N N 0.0061 0.0000 'International Tables Vol C Tables 4.2.6.8 and 6.1.1.4'
O O 0.0106 0.0000 'International Tables Vol C Tables 4.2.6.8 and 6.1.1.4'

loop_
_geom_angle_atom_site_label_1
_geom_angle_atom_site_label_2
_geom_angle_atom_site_label_3
_geom_angle
C16 C11 C12 119.6(4)
C16 C11 C111 118.5(5)
C12 C11 C111 121.9(4)
O1A C111 O1B 123.5(6)
O1A C111 C11 123.6(5)
O1B C111 C11 112.9(5)
C111 O1B H1B 109.5
C13 C12 C11 120.3(4)
C13 C12 H12 119.8
C11 C12 H12 119.8
C12 C13 C14 119.4(4)
C12 C13 H13 120.3
C14 C13 H13 120.3
C15 C14 C13 121.4(4)
C15 C14 N14 119.9(4)
C13 C14 N14 118.7(4)
C14 N14 H14A 109.5
C14 N14 H14B 109.5
H14A N14 H14B 109.5
C14 N14 H14C 109.5
H14A N14 H14C 109.5
H14B N14 H14C 109.5
C14 C15 C16 118.6(4)
C14 C15 H15 120.7
C16 C15 H15 120.7
C11 C16 C15 120.7(4)
C11 C16 H16 119.7
C15 C16 H16 119.7
C26 C21 C22 119.5(5)
C26 C21 C211 119.3(6)
C22 C21 C211 121.3(6)
O2A C211 O2B 125.3(7)
O2A C211 C21 122.2(8)
O2B C211 C21 112.5(7)
C211 O2B H2B 109.5
C21 C22 C23 120.4(5)
C21 C22 H22 119.8
C23 C22 H22 119.8
C24 C23 C22 118.8(5)
C24 C23 H23 120.6
C22 C23 H23 120.6
C23 C24 C25 122.3(4)
C23 C24 N24 117.8(4)
C25 C24 N24 119.8(4)
C24 N24 H24A 109.5
C24 N24 H24B 109.5
H24A N24 H24B 109.5
C24 N24 H24C 109.5
H24A N24 H24C 109.5
H24B N24 H24C 109.5
C24 C25 C26 117.6(5)
C24 C25 H25 121.2
C26 C25 H25 121.2
C21 C26 C25 121.4(5)
C21 C26 H26 119.3
C25 C26 H26 119.3
O1C C1C O2C 125.8(3)
O1C C1C C2C 116.9(3)
O2C C1C C2C 117.3(3)
O3C C2C C1C 111.3(3)
O3C C2C C3C 110.0(3)
C1C C2C C3C 112.3(3)
O3C C2C H2C 107.7
C1C C2C H2C 107.7
C3C C2C H2C 107.7
C2C O3C H3C 109.5
O4C C3C C4C 109.8(3)
O4C C3C C2C 108.5(3)
C4C C3C C2C 109.2(3)
O4C C3C H3C1 109.8
C4C C3C H3C1 109.8
C2C C3C H3C1 109.8
C3C O4C H4C 109.5
O5C C4C O6C 124.3(4)
O5C C4C C3C 123.4(4)
O6C C4C C3C 112.3(3)
C4C O6C H6C 109.5
O1D C1D O2D 125.4(4)
O1D C1D C2D 118.4(3)
O2D C1D C2D 116.2(3)
O3D C2D C1D 109.8(3)
O3D C2D C3D 108.4(3)
C1D C2D C3D 112.5(3)
O3D C2D H2D 108.7
C1D C2D H2D 108.7
C3D C2D H2D 108.7
C2D O3D H3D 109.5
O5D C4D O6D 124.0(4)
O5D C4D C3D 120.7(3)
O6D C4D C3D 115.1(3)
C4D O6D H6D 109.5
O4D C3D C2D 111.5(3)
O4D C3D C4D 114.4(3)
C2D C3D C4D 105.9(3)
O4D C3D H3D1 108.3
C2D C3D H3D1 108.3
C4D C3D H3D1 108.3
C3D O4D H4D 109.5

loop_
_geom_bond_atom_site_label_1
_geom_bond_atom_site_label_2
_geom_bond_distance
_geom_bond_publ_flag
C11 C16 1.381(7) ?
C11 C12 1.381(7) ?
C11 C111 1.495(7) ?
C111 O1A 1.196(7) y
C111 O1B 1.318(7) y
O1B H1B 0.8200 ?
C12 C13 1.376(7) ?
C12 H12 0.9300 ?
C13 C14 1.381(6) ?
C13 H13 0.9300 ?
C14 C15 1.374(6) ?
C14 N14 1.464(6) y
N14 H14A 0.8900 ?
N14 H14B 0.8900 ?
N14 H14C 0.8900 ?
C15 C16 1.388(7) ?
C15 H15 0.9300 ?
C16 H16 0.9300 ?
C21 C26 1.367(8) ?
C21 C22 1.382(8) ?
C21 C211 1.502(8) ?
C211 O2A 1.205(10) y
C211 O2B 1.344(10) y
O2B H2B 0.8200 ?
C22 C23 1.382(7) ?
C22 H22 0.9300 ?
C23 C24 1.371(6) ?
C23 H23 0.9300 ?
C24 C25 1.375(6) ?
C24 N24 1.476(5) y
N24 H24A 0.8900 ?
N24 H24B 0.8900 ?
N24 H24C 0.8900 ?
C25 C26 1.391(7) ?
C25 H25 0.9300 ?
C26 H26 0.9300 ?
C1C O1C 1.236(5) y
C1C O2C 1.261(5) y
C1C C2C 1.536(5) ?
C2C O3C 1.418(5) ?
C2C C3C 1.537(5) ?
C2C H2C 0.9800 ?
O3C H3C 0.8200 ?
C3C O4C 1.415(5) ?
C3C C4C 1.524(5) ?
C3C H3C1 0.9800 ?
O4C H4C 0.8200 ?
C4C O5C 1.202(5) y
C4C O6C 1.306(5) y
O6C H6C 0.8200 ?
C1D O1D 1.232(5) y
C1D O2D 1.276(5) y
C1D C2D 1.511(5) ?
C2D O3D 1.418(4) ?
C2D C3D 1.518(5) ?
C2D H2D 0.9800 ?
O3D H3D 0.8200 ?
C4D O5D 1.219(5) y
C4D O6D 1.301(5) y
C4D C3D 1.521(5) ?
O6D H6D 0.8200 ?
C3D O4D 1.408(5) ?
C3D H3D1 0.9800 ?
O4D H4D 0.8200 ?

loop_
_geom_hbond_atom_site_label_D
_geom_hbond_atom_site_label_H
_geom_hbond_atom_site_label_A
_geom_hbond_site_symmetry_A
_geom_hbond_distance_DH
_geom_hbond_distance_HA
_geom_hbond_distance_DA
_geom_hbond_angle_DHA
O1B H1B O5C 1_655 0.82 2.20 2.901(6) 143
O1B H1B O4C 1_655 0.82 2.25 2.949(6) 143
N14 H14A O2D 1_554 0.89 1.91 2.790(5) 170
N14 H14B O3D 1_655 0.89 1.93 2.788(4) 163
N14 H14C O1D 1_654 0.89 1.81 2.687(4) 168
O2B H2B O5D . 0.82 2.20 2.914(6) 145
N24 H24A O2C 1_656 0.89 2.63 3.490(5) 164
N24 H24C O3C . 0.89 1.92 2.787(5) 166
N24 H24B O1C 1_556 0.89 1.89 2.737(5) 159
O3C H3C O1A . 0.82 2.11 2.841(5) 149
O4C H4C O1C 1_455 0.82 2.12 2.877(5) 154
O6C H6C O2C 1_556 0.82 1.80 2.608(4) 171
O3D H3D O5D 1_455 0.82 2.11 2.715(4) 131
O4D H4D O2C 2_545 0.82 2.06 2.782(4) 146
O6D H6D O2D 1_554 0.82 1.70 2.515(4) 175

loop_
_geom_torsion_atom_site_label_1
_geom_torsion_atom_site_label_2
_geom_torsion_atom_site_label_3
_geom_torsion_atom_site_label_4
_geom_torsion
_geom_torsion_publ_flag
C16 C11 C111 O1A 0.5(8) ?
C12 C11 C111 O1A -179.3(5) ?
C16 C11 C111 O1B -178.9(5) ?
C12 C11 C111 O1B 1.3(7) y
C16 C11 C12 C13 -0.3(8) ?
C111 C11 C12 C13 179.5(5) ?
C11 C12 C13 C14 0.9(8) ?
C12 C13 C14 C15 -1.1(7) ?
C12 C13 C14 N14 179.8(4) ?
C13 C14 C15 C16 0.8(7) ?
N14 C14 C15 C16 179.9(4) ?
C12 C11 C16 C15 0.0(8) ?
C111 C11 C16 C15 -179.8(5) ?
C14 C15 C16 C11 -0.2(8) ?
C26 C21 C211 O2A 7.3(9) ?
C22 C21 C211 O2A -173.4(6) ?
C26 C21 C211 O2B -173.1(5) ?
C22 C21 C211 O2B 6.2(8) y
C26 C21 C22 C23 0.8(8) ?
C211 C21 C22 C23 -178.5(5) ?
C21 C22 C23 C24 -0.5(8) ?
C22 C23 C24 C25 0.3(7) ?
C22 C23 C24 N24 179.1(4) ?
C23 C24 C25 C26 -0.4(7) ?
N24 C24 C25 C26 -179.2(4) ?
C22 C21 C26 C25 -0.9(8) ?
C211 C21 C26 C25 178.4(5) ?
C24 C25 C26 C21 0.7(8) ?
O1C C1C C2C O3C -9.6(5) ?
O2C C1C C2C O3C 172.3(3) ?
O1C C1C C2C C3C -133.4(4) ?
O2C C1C C2C C3C 48.5(5) ?
O3C C2C C3C O4C -73.5(4) ?
C1C C2C C3C O4C 51.1(4) ?
O3C C2C C3C C4C 46.2(4) ?
C1C C2C C3C C4C 170.7(3) ?
O4C C3C C4C O5C 2.3(5) ?
C2C C3C C4C O5C -116.5(4) ?
O4C C3C C4C O6C -177.9(3) ?
C2C C3C C4C O6C 63.2(4) ?
O1D C1D C2D O3D -3.5(5) ?
O2D C1D C2D O3D 176.9(4) ?
O1D C1D C2D C3D -124.3(4) ?
O2D C1D C2D C3D 56.1(5) ?
O3D C2D C3D O4D -65.1(4) ?
C1D C2D C3D O4D 56.5(4) ?
O3D C2D C3D C4D 59.9(4) ?
C1D C2D C3D C4D -178.5(3) ?
O5D C4D C3D O4D -165.4(3) ?
O6D C4D C3D O4D 18.5(5) ?
O5D C4D C3D C2D 71.3(4) ?
O6D C4D C3D C2D -104.8(4) ?

loop_
_cod_related_entry_id
_cod_related_entry_database
_cod_related_entry_code
1 ChemSpider 30654070
